data_7106616
loop_
_publ_author_name
'Deana M. Jaber'
'Ryan N. Burgin'
'Matthew Hepler'
'Peter Zavalij'
'Zavalij, Peter'
'Michael P. Doyle'

_publ_section_title
;
 Control of Selectivity in the Generation and Reactions of Oxonium Ylides
;
_journal_name_full 'Chem. Commun.'
_journal_page_first 7623
_journal_paper_doi 10.1039/c1cc12443a
_journal_volume 47
_journal_year 2011
_chemical_absolute_configuration un
_chemical_formula_moiety 'C16 H16 O5'
_chemical_formula_sum 'C16 H16 O5'
_chemical_formula_weight 288.29
_chemical_name_common Phenyl-Mirror
_chemical_name_systematic
;
Phenyl-Mirror
;
_space_group_IT_number 19
_symmetry_cell_setting orthorhombic
_symmetry_space_group_name_Hall 'P 2ac 2ab'
_symmetry_space_group_name_H-M 'P 21 21 21'
_atom_sites_solution_hydrogens geom
_atom_sites_solution_primary direct
_atom_sites_solution_secondary direct
_audit_creation_method 'SHELXL-97 & ZCIF'
_cell_angle_alpha 90.00
_cell_angle_beta 90.00
_cell_angle_gamma 90.00
_cell_formula_units_Z 4
_cell_length_a 8.4520(9)
_cell_length_b 9.9029(11)
_cell_length_c 16.5155(18)
_cell_measurement_reflns_used 12995
_cell_measurement_temperature 150(2)
_cell_measurement_theta_max 32.2
_cell_measurement_theta_min 2.4
_cell_volume 1382.3(3)
_computing_cell_refinement Apex2
_computing_data_collection 'Apex2 (Bruker, 2005)'
_computing_data_reduction Apex2
_computing_molecular_graphics 'XSHEL (Bruker, 2004)'
_computing_publication_material SHELXL-97
_computing_structure_refinement 'SHELXL-97 (Sheldrick, 1997)'
_computing_structure_solution 'SHELXS-97 (Sheldrick, 1990)'
_diffrn_ambient_temperature 150(2)
_diffrn_detector 'ccd area detector'
_diffrn_detector_area_resol_mean 11.198
_diffrn_detector_type 'Bruker Smart Apex II'
_diffrn_measured_fraction_theta_full 1.000
_diffrn_measured_fraction_theta_max 1.000
_diffrn_measurement_details 610,610,610,210
_diffrn_measurement_device_type 'three-circle diffractometer'
_diffrn_measurement_method '\w and \f scans'
_diffrn_measurement_specimen_support 'MiTeGen grip'
_diffrn_orient_matrix_type standard
_diffrn_orient_matrix_UB_11 0.0278152
_diffrn_orient_matrix_UB_12 -0.0855284
_diffrn_orient_matrix_UB_13 -0.0289054
_diffrn_orient_matrix_UB_21 -0.1148151
_diffrn_orient_matrix_UB_22 -0.0235366
_diffrn_orient_matrix_UB_23 -0.0039512
_diffrn_orient_matrix_UB_31 -0.0065540
_diffrn_orient_matrix_UB_32 0.0482483
_diffrn_orient_matrix_UB_33 -0.0530565
_diffrn_radiation_monochromator graphite
_diffrn_radiation_source 'fine-focus sealed tube'
_diffrn_radiation_type MoK\a
_diffrn_radiation_wavelength 0.71073
_diffrn_reflns_av_R_equivalents 0.0174
_diffrn_reflns_av_sigmaI/netI 0.0147
_diffrn_reflns_limit_h_max 11
_diffrn_reflns_limit_h_min -11
_diffrn_reflns_limit_k_max 13
_diffrn_reflns_limit_k_min -13
_diffrn_reflns_limit_l_max 23
_diffrn_reflns_limit_l_min -23
_diffrn_reflns_number 17271
_diffrn_reflns_theta_full 30.00
_diffrn_reflns_theta_max 30.00
_diffrn_reflns_theta_min 2.40
_diffrn_source_current 30.00
_diffrn_source_voltage 50.00
_diffrn_standards_decay_% 0
_exptl_absorpt_coefficient_mu 0.103
_exptl_absorpt_correction_T_max 0.963
_exptl_absorpt_correction_T_min 0.886
_exptl_absorpt_correction_type multi-scan
_exptl_absorpt_process_details 'SADABS (Sheldrick, 1996)'
_exptl_crystal_colour colourless
_exptl_crystal_density_diffrn 1.385
_exptl_crystal_density_method 'not measured'
_exptl_crystal_description prism
_exptl_crystal_F_000 608
_exptl_crystal_id 'Doyle/Jaber Phenyl-Mirror product 150K'
_exptl_crystal_size_max 0.51
_exptl_crystal_size_mid 0.46
_exptl_crystal_size_min 0.365
_refine_diff_density_max 0.279
_refine_diff_density_min -0.131
_refine_diff_density_rms 0.036
_refine_ls_abs_structure_details '(Flack, 1983)'
_refine_ls_abs_structure_Flack -0.1(5)
_refine_ls_extinction_method none
_refine_ls_goodness_of_fit_ref 1.001
_refine_ls_hydrogen_treatment refall
_refine_ls_matrix_type full
_refine_ls_number_parameters 249
_refine_ls_number_reflns 4018
_refine_ls_number_restraints 0
_refine_ls_restrained_S_all 1.001
_refine_ls_R_factor_all 0.0287
_refine_ls_R_factor_gt 0.0283
_refine_ls_shift/su_max 0.001
_refine_ls_shift/su_mean 0.000
_refine_ls_structure_factor_coef Fsqd
_refine_ls_weighting_details 'w=1/[\s^2^(Fo^2^)+(0.03P)^2^+0.3615P], P=(max(Fo^2^,0)+2Fc^2^)/3'
_refine_ls_weighting_scheme calc
_refine_ls_wR_factor_gt 0.0669
_refine_ls_wR_factor_ref 0.0671
_reflns_Friedel_coverage 1.00
_reflns_number_gt 3955
_reflns_number_total 4018
_reflns_threshold_expression >2sigma(I)
_cod_data_source_file c1cc12443a.txt
_cod_data_source_block 1972
_cod_original_sg_symbol_H-M P212121
_cod_database_code 7106616
_diffrn_measurement_frame_width-ccd -0.30
_diffrn_measurement_total_frames-ccd 2040
_diffrn_measurement_frame_time-ccd 5
_diffrn_measurement_total_time-ccd 6.3
_diffrn_detector_distance-ccd 5.000
_diffrn_measurement_frame_size-ccd 512

loop_
_symmetry_equiv_pos_as_xyz
'x, y, z'
'-x+1/2, -y, z+1/2'
'-x, y+1/2, -z+1/2'
'x+1/2, -y+1/2, -z'

loop_
_atom_site_label
_atom_site_type_symbol
_atom_site_fract_x
_atom_site_fract_y
_atom_site_fract_z
_atom_site_U_iso_or_equiv
_atom_site_adp_type
_atom_site_occupancy
_atom_site_symmetry_multiplicity
_atom_site_calc_flag
_atom_site_refinement_flags
_atom_site_disorder_assembly
_atom_site_disorder_group
C1 C 0.63633(13) 0.34498(11) 0.12104(6) 0.02255(19) Uani 1 1 d . . .
H1 H 0.6588(18) 0.3682(15) 0.0667(9) 0.027(4) Uiso 1 1 d . . .
C2 C 0.50744(13) 0.40226(11) 0.16110(7) 0.0265(2) Uani 1 1 d . . .
H2 H 0.4400(18) 0.4682(15) 0.1337(9) 0.031(4) Uiso 1 1 d . . .
C3 C 0.47345(13) 0.36522(11) 0.24027(7) 0.0253(2) Uani 1 1 d . . .
H3 H 0.3851(18) 0.4029(15) 0.2652(9) 0.029(3) Uiso 1 1 d . . .
C4 C 0.56858(12) 0.27075(11) 0.27916(7) 0.02292(19) Uani 1 1 d . . .
H4 H 0.5471(17) 0.2455(15) 0.3343(9) 0.030(4) Uiso 1 1 d . . .
C5 C 0.69707(12) 0.21306(10) 0.23912(6) 0.01947(18) Uani 1 1 d . . .
H5 H 0.7570(17) 0.1476(14) 0.2639(8) 0.021(3) Uiso 1 1 d . . .
C6 C 0.73282(11) 0.24987(10) 0.15942(6) 0.01721(16) Uani 1 1 d . . .
C7 C 0.86764(11) 0.18466(9) 0.11182(6) 0.01645(16) Uani 1 1 d . . .
H7 H 0.8560(15) 0.2051(13) 0.0562(7) 0.015(3) Uiso 1 1 d . . .
C8 C 0.86164(11) 0.02867(9) 0.12065(6) 0.01841(17) Uani 1 1 d . . .
H8A H 0.8851(16) 0.0003(14) 0.1741(8) 0.021(2) Uiso 1 1 d . . .
H8B H 0.7556(17) 0.0034(14) 0.1080(8) 0.021(2) Uiso 1 1 d . . .
C9 C 0.96906(12) -0.04768(9) 0.06277(6) 0.01963(17) Uani 1 1 d . . .
O9 O 0.91467(10) -0.10121(9) 0.00272(5) 0.03078(18) Uani 1 1 d . . .
C10 C 1.14397(12) -0.06139(10) 0.08107(6) 0.02168(18) Uani 1 1 d . . .
H10A H 1.1910(18) -0.0848(16) 0.0318(9) 0.034(3) Uiso 1 1 d . . .
H10B H 1.1598(19) -0.1351(16) 0.1159(10) 0.034(3) Uiso 1 1 d . . .
C11 C 1.22046(11) 0.06390(10) 0.11875(6) 0.01985(17) Uani 1 1 d . . .
H11 H 1.3320(17) 0.0626(15) 0.1039(8) 0.022(3) Uiso 1 1 d . . .
O11 O 1.15204(8) 0.18456(7) 0.08136(4) 0.01903(14) Uani 1 1 d . . .
C12 C 1.19917(13) 0.08142(11) 0.20999(6) 0.02264(19) Uani 1 1 d . . .
H12A H 1.1550(19) 0.0071(16) 0.2369(9) 0.034(3) Uiso 1 1 d . . .
H12B H 1.3027(18) 0.1031(16) 0.2358(9) 0.034(3) Uiso 1 1 d . . .
C13 C 1.08724(11) 0.19942(10) 0.21929(6) 0.01819(17) Uani 1 1 d . . .
O13 O 1.04734(9) 0.25237(8) 0.28150(4) 0.02343(15) Uani 1 1 d . . .
C14 C 1.03392(11) 0.24102(9) 0.13351(5) 0.01601(16) Uani 1 1 d . . .
C15 C 1.04838(11) 0.39433(9) 0.12199(6) 0.01749(17) Uani 1 1 d . . .
O15 O 1.10301(11) 0.46903(8) 0.17182(5) 0.02799(17) Uani 1 1 d . . .
O16 O 0.99901(9) 0.43324(7) 0.04917(4) 0.02421(15) Uani 1 1 d . . .
C16 C 1.01805(13) 0.57755(11) 0.03409(7) 0.0249(2) Uani 1 1 d . . .
H16A H 0.9537(18) 0.6268(15) 0.0727(9) 0.030(2) Uiso 1 1 d . . .
H16B H 0.9819(18) 0.5928(15) -0.0202(9) 0.030(2) Uiso 1 1 d . . .
H16C H 1.1252(19) 0.5994(16) 0.0386(9) 0.030(2) Uiso 1 1 d . . .

loop_
_atom_site_aniso_label
_atom_site_aniso_U_11
_atom_site_aniso_U_22
_atom_site_aniso_U_33
_atom_site_aniso_U_23
_atom_site_aniso_U_13
_atom_site_aniso_U_12
C1 0.0231(5) 0.0239(4) 0.0206(4) 0.0011(4) -0.0017(4) 0.0030(4)
C2 0.0226(5) 0.0254(5) 0.0316(5) 0.0006(4) -0.0027(4) 0.0071(4)
C3 0.0190(5) 0.0251(5) 0.0317(5) -0.0046(4) 0.0038(4) 0.0032(4)
C4 0.0216(5) 0.0232(5) 0.0239(5) -0.0008(4) 0.0049(4) -0.0008(4)
C5 0.0193(4) 0.0183(4) 0.0208(4) 0.0015(3) 0.0013(3) 0.0010(3)
C6 0.0166(4) 0.0158(4) 0.0192(4) -0.0021(3) -0.0001(3) -0.0006(3)
C7 0.0170(4) 0.0156(4) 0.0168(4) -0.0004(3) 0.0002(3) 0.0000(3)
C8 0.0182(4) 0.0153(4) 0.0217(4) -0.0017(3) 0.0019(3) -0.0019(3)
C9 0.0230(4) 0.0143(4) 0.0216(4) -0.0001(3) 0.0025(3) -0.0011(3)
O9 0.0309(4) 0.0323(4) 0.0291(4) -0.0116(3) -0.0025(3) 0.0008(3)
C10 0.0217(4) 0.0185(4) 0.0249(4) -0.0035(4) 0.0021(4) 0.0022(4)
C11 0.0173(4) 0.0188(4) 0.0235(4) -0.0017(4) 0.0014(3) 0.0021(3)
O11 0.0194(3) 0.0179(3) 0.0198(3) 0.0000(3) 0.0045(3) 0.0018(3)
C12 0.0231(5) 0.0225(5) 0.0223(4) -0.0005(4) -0.0037(4) 0.0040(4)
C13 0.0176(4) 0.0177(4) 0.0193(4) 0.0005(3) -0.0009(3) -0.0026(3)
O13 0.0277(4) 0.0237(3) 0.0188(3) -0.0020(3) 0.0013(3) -0.0021(3)
C14 0.0174(4) 0.0149(4) 0.0157(4) -0.0014(3) 0.0012(3) 0.0002(3)
C15 0.0155(4) 0.0167(4) 0.0203(4) -0.0004(3) 0.0020(3) 0.0007(3)
O15 0.0392(4) 0.0189(3) 0.0259(4) -0.0018(3) -0.0074(3) -0.0045(3)
O16 0.0335(4) 0.0175(3) 0.0217(3) 0.0023(3) -0.0050(3) -0.0054(3)
C16 0.0279(5) 0.0174(4) 0.0294(5) 0.0046(4) -0.0034(4) -0.0037(4)

loop_
_atom_type_symbol
_atom_type_description
_atom_type_scat_dispersion_real
_atom_type_scat_dispersion_imag
_atom_type_scat_source
C C 0.0033 0.0016 'International Tables Vol C Tables 4.2.6.8 and 6.1.1.4'
H H 0.0000 0.0000 'International Tables Vol C Tables 4.2.6.8 and 6.1.1.4'
O O 0.0106 0.0060 'International Tables Vol C Tables 4.2.6.8 and 6.1.1.4'

loop_
_geom_angle_atom_site_label_1
_geom_angle_atom_site_label_2
_geom_angle_atom_site_label_3
_geom_angle
_geom_angle_site_symmetry_1
_geom_angle_site_symmetry_3
_geom_angle_publ_flag
C2 C1 C6 120.96(10) . . ?
C2 C1 H1 120.5(9) . . ?
C6 C1 H1 118.5(9) . . ?
C3 C2 C1 120.06(10) . . ?
C3 C2 H2 119.5(9) . . ?
C1 C2 H2 120.5(9) . . ?
C2 C3 C4 119.55(10) . . ?
C2 C3 H3 118.5(9) . . ?
C4 C3 H3 121.9(9) . . ?
C3 C4 C5 120.46(10) . . ?
C3 C4 H4 120.2(9) . . ?
C5 C4 H4 119.3(9) . . ?
C4 C5 C6 120.52(9) . . ?
C4 C5 H5 120.5(9) . . ?
C6 C5 H5 118.9(9) . . ?
C1 C6 C5 118.44(9) . . ?
C1 C6 C7 119.12(9) . . ?
C5 C6 C7 122.36(9) . . ?
C6 C7 C8 110.36(8) . . ?
C6 C7 C14 113.84(7) . . ?
C8 C7 C14 111.42(7) . . ?
C6 C7 H7 109.3(8) . . ?
C8 C7 H7 107.5(8) . . ?
C14 C7 H7 104.0(8) . . ?
C9 C8 C7 114.61(8) . . ?
C9 C8 H8A 108.3(8) . . ?
C7 C8 H8A 112.1(8) . . ?
C9 C8 H8B 107.1(8) . . ?
C7 C8 H8B 105.7(9) . . ?
H8A C8 H8B 108.8(12) . . ?
O9 C9 C10 119.54(9) . . ?
O9 C9 C8 120.30(10) . . ?
C10 C9 C8 120.13(8) . . ?
C9 C10 C11 114.86(8) . . ?
C9 C10 H10A 105.3(9) . . ?
C11 C10 H10A 112.0(10) . . ?
C9 C10 H10B 109.3(10) . . ?
C11 C10 H10B 108.7(10) . . ?
H10A C10 H10B 106.3(14) . . ?
O11 C11 C12 106.07(8) . . ?
O11 C11 C10 108.85(8) . . ?
C12 C11 C10 116.31(9) . . ?
O11 C11 H11 106.6(8) . . ?
C12 C11 H11 111.4(8) . . ?
C10 C11 H11 107.2(8) . . ?
C14 O11 C11 109.90(7) . . ?
C13 C12 C11 105.18(8) . . ?
C13 C12 H12A 108.0(10) . . ?
C11 C12 H12A 115.1(9) . . ?
C13 C12 H12B 109.8(9) . . ?
C11 C12 H12B 110.0(9) . . ?
H12A C12 H12B 108.5(13) . . ?
O13 C13 C12 126.86(9) . . ?
O13 C13 C14 125.92(9) . . ?
C12 C13 C14 107.22(8) . . ?
O11 C14 C15 104.84(7) . . ?
O11 C14 C13 104.14(7) . . ?
C15 C14 C13 110.77(7) . . ?
O11 C14 C7 110.59(7) . . ?
C15 C14 C7 113.50(8) . . ?
C13 C14 C7 112.33(7) . . ?
O15 C15 O16 124.24(9) . . ?
O15 C15 C14 123.77(9) . . ?
O16 C15 C14 111.94(8) . . ?
C15 O16 C16 113.79(8) . . ?
O16 C16 H16A 108.6(9) . . ?
O16 C16 H16B 106.2(9) . . ?
H16A C16 H16B 110.9(13) . . ?
O16 C16 H16C 108.7(10) . . ?
H16A C16 H16C 112.0(13) . . ?
H16B C16 H16C 110.3(13) . . ?

loop_
_geom_bond_atom_site_label_1
_geom_bond_atom_site_label_2
_geom_bond_distance
_geom_bond_site_symmetry_2
_geom_bond_publ_flag
C1 C2 1.3951(15) . ?
C1 C6 1.3979(14) . ?
C1 H1 0.945(14) . ?
C2 C3 1.3880(16) . ?
C2 H2 0.978(15) . ?
C3 C4 1.3907(15) . ?
C3 H3 0.931(15) . ?
C4 C5 1.3940(14) . ?
C4 H4 0.962(15) . ?
C5 C6 1.3988(13) . ?
C5 H5 0.919(14) . ?
C6 C7 1.5276(13) . ?
C7 C8 1.5525(13) . ?
C7 C14 1.5540(13) . ?
C7 H7 0.946(12) . ?
C8 C9 1.5198(13) . ?
C8 H8A 0.948(14) . ?
C8 H8B 0.954(14) . ?
C9 O9 1.2147(13) . ?
C9 C10 1.5151(15) . ?
C10 C11 1.5313(14) . ?
C10 H10A 0.934(15) . ?
C10 H10B 0.939(16) . ?
C11 O11 1.4641(12) . ?
C11 C12 1.5275(14) . ?
C11 H11 0.974(14) . ?
O11 C14 1.4321(11) . ?
C12 C13 1.5114(14) . ?
C12 H12A 0.937(16) . ?
C12 H12B 0.997(16) . ?
C13 O13 1.2018(12) . ?
C13 C14 1.5427(13) . ?
C14 C15 1.5349(13) . ?
C15 O15 1.1991(12) . ?
C15 O16 1.3300(12) . ?
O16 C16 1.4596(12) . ?
C16 H16A 0.969(15) . ?
C16 H16B 0.959(15) . ?
C16 H16C 0.934(16) . ?

loop_
_geom_torsion_atom_site_label_1
_geom_torsion_atom_site_label_2
_geom_torsion_atom_site_label_3
_geom_torsion_atom_site_label_4
_geom_torsion
_geom_torsion_site_symmetry_1
_geom_torsion_site_symmetry_2
_geom_torsion_site_symmetry_3
_geom_torsion_site_symmetry_4
_geom_torsion_publ_flag
C6 C1 C2 C3 0.09(17) . . . . ?
C1 C2 C3 C4 -0.05(17) . . . . ?
C2 C3 C4 C5 -0.18(16) . . . . ?
C3 C4 C5 C6 0.38(16) . . . . ?
C2 C1 C6 C5 0.11(15) . . . . ?
C2 C1 C6 C7 176.98(9) . . . . ?
C4 C5 C6 C1 -0.34(15) . . . . ?
C4 C5 C6 C7 -177.11(9) . . . . ?
C1 C6 C7 C8 -129.84(9) . . . . ?
C5 C6 C7 C8 46.91(12) . . . . ?
C1 C6 C7 C14 104.01(10) . . . . ?
C5 C6 C7 C14 -79.24(11) . . . . ?
C6 C7 C8 C9 168.33(8) . . . . ?
C14 C7 C8 C9 -64.18(10) . . . . ?
C7 C8 C9 O9 -101.74(11) . . . . ?
C7 C8 C9 C10 80.26(11) . . . . ?
O9 C9 C10 C11 143.90(10) . . . . ?
C8 C9 C10 C11 -38.08(13) . . . . ?
C9 C10 C11 O11 -37.79(11) . . . . ?
C9 C10 C11 C12 81.89(11) . . . . ?
C12 C11 O11 C14 -25.74(10) . . . . ?
C10 C11 O11 C14 100.12(9) . . . . ?
O11 C11 C12 C13 11.76(10) . . . . ?
C10 C11 C12 C13 -109.41(10) . . . . ?
C11 C12 C13 O13 -174.76(10) . . . . ?
C11 C12 C13 C14 4.74(10) . . . . ?
C11 O11 C14 C15 144.60(7) . . . . ?
C11 O11 C14 C13 28.17(9) . . . . ?
C11 O11 C14 C7 -92.71(9) . . . . ?
O13 C13 C14 O11 159.74(9) . . . . ?
C12 C13 C14 O11 -19.77(10) . . . . ?
O13 C13 C14 C15 47.52(12) . . . . ?
C12 C13 C14 C15 -131.98(8) . . . . ?
O13 C13 C14 C7 -80.56(12) . . . . ?
C12 C13 C14 C7 99.94(9) . . . . ?
C6 C7 C14 O11 -174.56(7) . . . . ?
C8 C7 C14 O11 59.86(10) . . . . ?
C6 C7 C14 C15 -57.07(10) . . . . ?
C8 C7 C14 C15 177.35(8) . . . . ?
C6 C7 C14 C13 69.56(10) . . . . ?
C8 C7 C14 C13 -56.02(10) . . . . ?
O11 C14 C15 O15 -107.58(10) . . . . ?
C13 C14 C15 O15 4.18(13) . . . . ?
C7 C14 C15 O15 131.63(10) . . . . ?
O11 C14 C15 O16 69.94(10) . . . . ?
C13 C14 C15 O16 -178.30(8) . . . . ?
C7 C14 C15 O16 -50.85(10) . . . . ?
O15 C15 O16 C16 0.41(14) . . . . ?
C14 C15 O16 C16 -177.09(8) . . . . ?

loop_
_cod_related_entry_id
_cod_related_entry_database
_cod_related_entry_code
1 ChemSpider 30653310
